data_4129111
loop_
_publ_author_name
'Pei, Xiaokun'
'B\"urgi, Hans-Beat'
'Kapustin, Eugene A.'
'Liu, Yuzhong'
'Yaghi, Omar M.'

_publ_section_title
;
 Coordinative Alignment in the Pores of MOFs for the Structural
 Determination of N-, S-, and P-Containing Organic Compounds Including
 Complex Chiral Molecules.
;
_journal_issue 47
_journal_name_full 'Journal of the American Chemical Society'
_journal_page_first 18862
_journal_page_last 18869
_journal_paper_doi 10.1021/jacs.9b10501
_journal_volume 141
_journal_year 2019
_chemical_absolute_configuration ad
_chemical_formula_moiety 'C28 H19.52 Al2 O10.51 P0.51, C O0.57'
_chemical_formula_sum 'C29 H19.5 Al2 O11.08 P0.5'
_chemical_formula_weight 614.73
_space_group_crystal_system tetragonal
_space_group_IT_number 94
_space_group_name_Hall 'P 4n 2n'
_space_group_name_H-M_alt 'P 42 21 2'
_atom_sites_solution_hydrogens geom
_atom_sites_solution_primary direct
_atom_sites_solution_secondary difmap
_audit_creation_date 2019-05-17
_audit_creation_method
;
Olex2 1.2
(compiled 2018.05.29 svn.r3508 for OlexSys, GUI svn.r5506)
;
_cell_angle_alpha 90
_cell_angle_beta 90
_cell_angle_gamma 90
_cell_formula_units_Z 8
_cell_length_a 18.7104(5)
_cell_length_b 18.7104(5)
_cell_length_c 37.1528(11)
_cell_measurement_reflns_used 9969
_cell_measurement_temperature 100
_cell_measurement_theta_max 27.283
_cell_measurement_theta_min 2.499
_cell_volume 13006.4(6)
_computing_cell_refinement 'SAINT V8.38A Bruker-AXS, Madison WI'
_computing_data_collection 'Bruker APEX3 Bruker-AXS, Madison WI'
_computing_data_reduction 'SAINT V8.38A Bruker-AXS, Madison WI'
_computing_molecular_graphics 'Olex2 (Dolomanov et al., 2009)'
_computing_publication_material 'Olex2 (Dolomanov et al., 2009)'
_computing_structure_refinement 'SHELXL-2018/3 (Sheldrick, 2018)'
_computing_structure_solution 'SHELXT 2014/5 (Sheldrick, 2014)'
_diffrn_ambient_temperature 100
_diffrn_detector_area_resol_mean 7.39
_diffrn_measured_fraction_theta_full 0.989
_diffrn_measured_fraction_theta_max 0.990
_diffrn_measurement_device_type 'Bruker D8 with PHOTON II detector'
_diffrn_measurement_method '\f and \w shutterless scans'
_diffrn_radiation_monochromator 'silicon 111'
_diffrn_radiation_type synchrotron
_diffrn_radiation_wavelength 0.7288
_diffrn_reflns_av_R_equivalents 0.0681
_diffrn_reflns_av_unetI/netI 0.0569
_diffrn_reflns_Laue_measured_fraction_full 0.989
_diffrn_reflns_Laue_measured_fraction_max 0.990
_diffrn_reflns_limit_h_max 20
_diffrn_reflns_limit_h_min -22
_diffrn_reflns_limit_k_max 23
_diffrn_reflns_limit_k_min -23
_diffrn_reflns_limit_l_max 46
_diffrn_reflns_limit_l_min -44
_diffrn_reflns_number 78161
_diffrn_reflns_point_group_measured_fraction_full 0.992
_diffrn_reflns_point_group_measured_fraction_max 0.993
_diffrn_reflns_theta_full 25.930
_diffrn_reflns_theta_max 27.095
_diffrn_reflns_theta_min 2.022
_diffrn_source
;
Advanced Light Source, station 12.2.1
;
_diffrn_standards_number 0
_exptl_absorpt_coefficient_mu 0.089
_exptl_absorpt_correction_T_max 0.7457
_exptl_absorpt_correction_T_min 0.5963
_exptl_absorpt_correction_type multi-scan
_exptl_absorpt_process_details
'SADABS-2016/2 (Bruker,2016/2) was used for absorption correction. wR2(int) was 0.0950 before and 0.0590 after correction. The Ratio of minimum to maximum transmission is 0.7997. The \l/2 correction factor is Not present.'
_exptl_crystal_colour 'clear colourless'
_exptl_crystal_density_diffrn 0.628
_exptl_crystal_description block
_exptl_crystal_F_000 2525
_exptl_crystal_size_max 0.08
_exptl_crystal_size_mid 0.05
_exptl_crystal_size_min 0.04
_refine_diff_density_max 0.298
_refine_diff_density_min -0.130
_refine_diff_density_rms 0.024
_refine_ls_abs_structure_details
;
 Flack x determined using 3594 quotients [(I+)-(I-)]/[(I+)+(I-)]
 (Parsons, Flack and Wagner, Acta Cryst. B69 (2013) 249-259).
;
_refine_ls_abs_structure_Flack 0.10(5)
_refine_ls_extinction_method none
_refine_ls_goodness_of_fit_ref 0.905
_refine_ls_hydrogen_treatment constr
_refine_ls_matrix_type full
_refine_ls_number_parameters 392
_refine_ls_number_reflns 13211
_refine_ls_number_restraints 0
_refine_ls_restrained_S_all 0.905
_refine_ls_R_factor_all 0.0523
_refine_ls_R_factor_gt 0.0354
_refine_ls_shift/su_max 0.001
_refine_ls_shift/su_mean 0.000
_refine_ls_structure_factor_coef Fsqd
_refine_ls_weighting_details 'w=1/[\s^2^(Fo^2^)+(0.0493P)^2^] where P=(Fo^2^+2Fc^2^)/3'
_refine_ls_weighting_scheme calc
_refine_ls_wR_factor_gt 0.0802
_refine_ls_wR_factor_ref 0.0844
_reflns_Friedel_coverage 0.786
_reflns_Friedel_fraction_full 0.996
_reflns_Friedel_fraction_max 0.996
_reflns_number_gt 9876
_reflns_number_total 13211
_reflns_threshold_expression 'I > 2\s(I)'
_cod_data_source_file ja9b10501_si_011.cif
_cod_data_source_block delta-MOF-520-24
_cod_depositor_comments
;
The following automatic conversions were performed:

data item '_atom_sites_solution_secondary' value 'diffmap' was
changed to 'difmap'.

Automatic conversion script
Id: cif_fix_values 6909 2019-04-08 15:41:33Z antanas 

 Adding full bibliography for 4129110--4129131.cif.
;
_cod_original_cell_volume 13006.4(8)
_cod_original_formula_sum 'C29 H19.50 Al2 O11.08 P0.50'
_cod_database_code 4129111
_shelx_shelxl_version_number 2018/3
_shelx_space_group_comment
;
The symmetry employed for this shelxl refinement is uniquely defined
by the following loop, which should always be used as a source of
symmetry information in preference to the above space-group names.
They are only intended as comments.
;
_shelx_estimated_absorpt_t_max 0.996
_shelx_estimated_absorpt_t_min 0.993
_olex2_refinement_description
;
1. Fixed Uiso
 At 1.2 times of:
  All C(H) groups, H9 of O9, H10 of O10
 At 1.5 times of:
  All C(H,H,H) groups, H1G of O1G
2. Shared sites
{P1G, C28}
3. Uiso/Uaniso restraints and constraints
Uanis(P1G) = Uanis(C28)
4. Others
 Sof(C28)=Sof(H28)=1-FVAR(1)
 Sof(P1G)=Sof(O1G)=Sof(H1G)=Sof(C1G)=Sof(H1GA)=Sof(H1GB)=Sof(H1GC)=FVAR(1)
5.a Aromatic/amide H refined with riding coordinates:
 O9(H9), O10(H10), C23(H23), C26(H26), C16(H16), C15(H15), C19(H19), C9(H9A),
 C7(H7), C22(H22), C20(H20), C11(H11), C3(H3), C13(H13), C4(H4), C6(H6),
 C27(H27), C28(H28)
5.b Idealised Me refined as rotating group:
 C1G(H1GA,H1GB,H1GC)
5.c Idealised tetrahedral OH refined as rotating group:
 O1G(H1G)
;
_olex2_submission_special_instructions 'No special instructions were received'

loop_
_space_group_symop_operation_xyz
'x, y, z'
'-y+1/2, x+1/2, z+1/2'
'-x, -y, z'
'y+1/2, -x+1/2, z+1/2'
'x+1/2, -y+1/2, -z+1/2'
'-x+1/2, y+1/2, -z+1/2'
'y, x, -z'
'-y, -x, -z'

loop_
_atom_site_label
_atom_site_type_symbol
_atom_site_fract_x
_atom_site_fract_y
_atom_site_fract_z
_atom_site_U_iso_or_equiv
_atom_site_adp_type
_atom_site_occupancy
_atom_site_site_symmetry_order
_atom_site_calc_flag
_atom_site_refinement_flags_posn
_atom_site_refinement_flags_adp
_atom_site_refinement_flags_occupancy
_atom_site_disorder_assembly
_atom_site_disorder_group
Al2 Al -0.86597(3) -0.09133(3) -0.08066(2) 0.03380(15) Uani 1 1 d . . . . .
Al3 Al -1.000000 0.000000 -0.11570(2) 0.03359(19) Uani 1 2 d S T P . .
Al1 Al -0.83621(3) -0.16379(3) 0.000000 0.03492(19) Uani 1 2 d S T P A .
O9 O -0.89306(7) -0.12421(7) -0.03581(3) 0.0335(3) Uani 1 1 d . . . . .
H9 H -0.942515 -0.120384 -0.030351 0.040 Uiso 1 1 calc R . . . .
O10 O -0.93211(7) -0.01928(7) -0.08066(3) 0.0335(3) Uani 1 1 d . . . . .
H10 H -0.931607 0.011752 -0.060423 0.040 Uiso 1 1 calc R . . . .
O2 O -0.93220(8) -0.01828(8) -0.15322(3) 0.0430(4) Uani 1 1 d . . . . .
O1 O -0.83516(8) -0.06581(7) -0.12769(4) 0.0421(4) Uani 1 1 d . . . . .
C1 C -0.87011(13) -0.04137(11) -0.15382(6) 0.0397(5) Uani 1 1 d . . . . .
C17 C -0.70771(12) 0.20970(11) -0.41094(5) 0.0391(5) Uani 1 1 d . . . . .
C18 C -0.70414(11) 0.27596(11) -0.43269(5) 0.0383(5) Uani 1 1 d . . . . .
C23 C -0.50381(14) -0.21268(11) -0.37740(5) 0.0493(6) Uani 1 1 d . . . . .
H23 H -0.459012 -0.206970 -0.389086 0.059 Uiso 1 1 calc R . . . .
C25 C -0.49465(12) -0.34655(11) -0.38463(5) 0.0364(5) Uani 1 1 d . . . . .
C26 C -0.59778(13) -0.28789(12) -0.35448(6) 0.0539(6) Uani 1 1 d . . . . .
H26 H -0.617470 -0.334068 -0.350653 0.065 Uiso 1 1 calc R . . . .
C16 C -0.70384(13) 0.21517(12) -0.37337(5) 0.0471(6) Uani 1 1 d . . . . .
H16 H -0.703675 0.260912 -0.362273 0.057 Uiso 1 1 calc R . . . .
C2 C -0.83195(12) -0.04122(11) -0.18923(5) 0.0445(5) Uani 1 1 d . . . . .
C14 C -0.69877(14) 0.08656(13) -0.36860(6) 0.0553(6) Uani 1 1 d . . . . .
C21 C -0.60591(14) -0.16047(12) -0.34813(6) 0.0563(7) Uani 1 1 d . . . . .
C15 C -0.70031(13) 0.15503(12) -0.35267(6) 0.0515(6) Uani 1 1 d . . . . .
H15 H -0.698876 0.159299 -0.327205 0.062 Uiso 1 1 calc R . . . .
C24 C -0.53235(12) -0.28095(11) -0.37211(5) 0.0436(5) Uani 1 1 d . . . . .
C5 C -0.76112(14) -0.04177(12) -0.25571(6) 0.0545(7) Uani 1 1 d . . . . .
C19 C -0.70663(14) 0.14351(12) -0.42630(6) 0.0540(6) Uani 1 1 d . . . . .
H19 H -0.709208 0.139554 -0.451764 0.065 Uiso 1 1 calc R . . . .
C9 C -0.72769(14) 0.01939(12) -0.31267(6) 0.0589(7) Uani 1 1 d . . . . .
H9A H -0.754198 0.059718 -0.304718 0.071 Uiso 1 1 calc R . . . .
C7 C -0.76575(13) -0.07333(13) -0.19251(6) 0.0551(6) Uani 1 1 d . . . . .
H7 H -0.744167 -0.095513 -0.172244 0.066 Uiso 1 1 calc R . . . .
C22 C -0.54131(15) -0.15353(13) -0.36547(6) 0.0581(7) Uani 1 1 d . . . . .
H22 H -0.522062 -0.107176 -0.369325 0.070 Uiso 1 1 calc R . . . .
C20 C -0.70191(16) 0.08254(13) -0.40598(6) 0.0634(7) Uani 1 1 d . . . . .
H20 H -0.700776 0.037215 -0.417494 0.076 Uiso 1 1 calc R . . . .
C11 C -0.65144(15) -0.03570(13) -0.35676(6) 0.0601(7) Uani 1 1 d . . . . .
H11 H -0.625726 -0.033850 -0.378787 0.072 Uiso 1 1 calc R . . . .
C3 C -0.86393(13) -0.00933(13) -0.21933(6) 0.0549(6) Uani 1 1 d . . . . .
H3 H -0.909402 0.012838 -0.217153 0.066 Uiso 1 1 calc R . . . .
C8 C -0.72431(14) -0.04097(13) -0.29098(6) 0.0586(7) Uani 1 1 d . . . . .
C12 C -0.64794(15) -0.09681(13) -0.33478(7) 0.0629(7) Uani 1 1 d . . . . .
C13 C -0.68207(14) -0.09753(13) -0.30249(6) 0.0613(7) Uani 1 1 d . . . . .
H13 H -0.676857 -0.138054 -0.287310 0.074 Uiso 1 1 calc R . . . .
C10 C -0.69308(15) 0.02209(12) -0.34583(6) 0.0575(7) Uani 1 1 d . . . . .
C4 C -0.82932(14) -0.01015(14) -0.25214(6) 0.0611(7) Uani 1 1 d . . . . .
H4 H -0.851620 0.010786 -0.272554 0.073 Uiso 1 1 calc R . . . .
C6 C -0.73044(14) -0.07311(13) -0.22587(6) 0.0590(7) Uani 1 1 d . . . . .
H6 H -0.684742 -0.094862 -0.227909 0.071 Uiso 1 1 calc R . . . .
C27 C -0.63379(15) -0.22891(13) -0.34268(7) 0.0634(7) Uani 1 1 d . . . . .
H27 H -0.678238 -0.234447 -0.330640 0.076 Uiso 1 1 calc R . . . .
O3 O -0.70184(7) 0.33480(7) -0.41614(3) 0.0388(3) Uani 1 1 d . . . . .
O5 O -0.43224(8) -0.34048(7) -0.39684(3) 0.0376(3) Uani 1 1 d . . . . .
O8 O -0.79580(7) -0.02923(7) -0.06156(3) 0.0418(3) Uani 1 1 d . . . . .
O6 O -0.52957(7) -0.40426(7) -0.38145(3) 0.0403(3) Uani 1 1 d . . . . .
O4 O -0.70333(7) 0.26961(7) -0.46646(3) 0.0426(4) Uani 1 1 d . . . . .
P1G P -0.74445(6) -0.04191(6) -0.03372(3) 0.0603(5) Uani 0.506(4) 1 d . . . A 1
O7 O -0.76294(7) -0.09536(8) -0.00956(4) 0.0463(4) Uani 1 1 d . . . . .
O1G O -0.7212(3) 0.02800(19) -0.01493(10) 0.0898(16) Uani 0.506(4) 1 d . . . A 1
H1G H -0.717548 0.060752 -0.030289 0.135 Uiso 0.506(4) 1 calc GR . . A 1
C1G C -0.6573(3) -0.0609(4) -0.0571(2) 0.106(3) Uani 0.506(4) 1 d . . . A 1
H1GA H -0.665705 -0.066421 -0.083006 0.160 Uiso 0.506(4) 1 calc GR . . A 1
H1GB H -0.636564 -0.105092 -0.047498 0.160 Uiso 0.506(4) 1 calc GR . . A 1
H1GC H -0.624124 -0.021188 -0.053040 0.160 Uiso 0.506(4) 1 calc GR . . A 1
C28 C -0.74445(6) -0.04191(6) -0.03372(3) 0.0603(5) Uani 0.494(4) 1 d . . . A -1
H28 H -0.701080 -0.015755 -0.031918 0.072 Uiso 0.494(4) 1 calc R . . A -1
C1S C -1.0541(2) -0.1694(2) -0.03371(10) 0.1067(11) Uiso 1 1 d . . . . .
O1S O -1.04644(17) -0.10687(19) -0.03136(9) 0.0704(15) Uiso 0.565(7) 1 d . . . . .

loop_
_atom_site_aniso_label
_atom_site_aniso_U_11
_atom_site_aniso_U_22
_atom_site_aniso_U_33
_atom_site_aniso_U_23
_atom_site_aniso_U_13
_atom_site_aniso_U_12
Al2 0.0401(3) 0.0369(3) 0.0244(3) -0.0010(3) 0.0009(3) -0.0004(3)
Al3 0.0399(5) 0.0373(5) 0.0236(4) 0.000 0.000 0.0017(4)
Al1 0.0403(3) 0.0403(3) 0.0242(4) -0.0025(3) -0.0025(3) 0.0010(4)
O9 0.0368(8) 0.0373(8) 0.0265(6) -0.0004(6) -0.0029(6) 0.0014(6)
O10 0.0415(8) 0.0376(8) 0.0215(6) -0.0043(6) -0.0029(6) 0.0028(6)
O2 0.0523(10) 0.0502(9) 0.0264(7) 0.0014(6) 0.0052(6) 0.0088(7)
O1 0.0511(9) 0.0465(9) 0.0287(7) 0.0054(6) 0.0046(7) 0.0040(7)
C1 0.0530(15) 0.0314(11) 0.0346(12) 0.0003(9) 0.0011(11) 0.0012(10)
C17 0.0477(13) 0.0394(13) 0.0301(11) 0.0049(9) -0.0014(9) -0.0016(10)
C18 0.0413(13) 0.0433(13) 0.0303(11) 0.0048(10) -0.0054(9) -0.0066(10)
C23 0.0699(16) 0.0375(13) 0.0405(12) 0.0038(10) 0.0183(11) 0.0024(11)
C25 0.0497(14) 0.0370(12) 0.0224(9) -0.0015(8) -0.0017(10) -0.0005(10)
C26 0.0699(16) 0.0410(13) 0.0507(14) -0.0001(11) 0.0193(12) 0.0083(12)
C16 0.0695(16) 0.0370(12) 0.0348(12) 0.0020(10) 0.0106(11) 0.0057(11)
C2 0.0573(15) 0.0432(13) 0.0329(11) 0.0033(10) 0.0150(10) 0.0102(11)
C14 0.0771(17) 0.0483(15) 0.0404(13) 0.0022(11) 0.0229(12) 0.0077(12)
C21 0.0832(18) 0.0347(13) 0.0509(14) 0.0065(11) 0.0302(13) 0.0117(12)
C15 0.0761(17) 0.0484(15) 0.0300(11) 0.0042(10) 0.0115(11) 0.0090(12)
C24 0.0547(14) 0.0422(13) 0.0340(11) 0.0033(9) 0.0121(10) 0.0024(10)
C5 0.0799(18) 0.0451(14) 0.0384(12) 0.0107(11) 0.0267(12) 0.0228(12)
C19 0.0863(18) 0.0438(14) 0.0319(12) 0.0037(10) 0.0076(12) -0.0053(12)
C9 0.0915(19) 0.0415(14) 0.0437(13) 0.0075(10) 0.0270(13) 0.0216(13)
C7 0.0698(17) 0.0557(15) 0.0399(13) 0.0171(11) 0.0149(12) 0.0144(13)
C22 0.0861(18) 0.0398(14) 0.0484(14) 0.0024(11) 0.0306(13) 0.0048(12)
C20 0.114(2) 0.0423(14) 0.0338(12) 0.0018(10) 0.0267(13) 0.0049(14)
C11 0.0875(19) 0.0516(15) 0.0412(13) 0.0097(11) 0.0306(13) 0.0119(13)
C3 0.0648(16) 0.0592(15) 0.0408(12) 0.0097(11) 0.0139(11) 0.0265(12)
C8 0.0852(19) 0.0485(15) 0.0422(13) 0.0134(11) 0.0281(12) 0.0230(13)
C12 0.0874(19) 0.0440(14) 0.0574(15) 0.0110(12) 0.0364(14) 0.0203(13)
C13 0.0863(19) 0.0479(14) 0.0496(14) 0.0137(12) 0.0323(13) 0.0236(13)
C10 0.0874(19) 0.0421(14) 0.0429(13) 0.0084(10) 0.0271(13) 0.0127(12)
C4 0.0811(18) 0.0663(17) 0.0358(12) 0.0149(12) 0.0207(12) 0.0272(15)
C6 0.0739(17) 0.0540(15) 0.0491(14) 0.0122(12) 0.0324(13) 0.0272(13)
C27 0.0767(18) 0.0478(15) 0.0659(16) 0.0065(13) 0.0392(14) 0.0149(13)
O3 0.0468(8) 0.0397(8) 0.0299(7) 0.0007(7) 0.0026(6) -0.0016(6)
O5 0.0460(9) 0.0378(8) 0.0291(7) -0.0002(6) 0.0080(6) 0.0000(6)
O8 0.0460(9) 0.0445(9) 0.0349(7) -0.0045(6) 0.0014(7) -0.0018(7)
O6 0.0474(9) 0.0371(8) 0.0363(8) -0.0009(6) 0.0076(6) -0.0021(7)
O4 0.0537(9) 0.0469(9) 0.0273(7) 0.0068(6) -0.0079(6) -0.0117(7)
P1G 0.0678(8) 0.0634(8) 0.0498(7) -0.0023(5) -0.0089(5) -0.0057(5)
O7 0.0397(8) 0.0627(10) 0.0364(8) -0.0101(7) -0.0020(6) -0.0068(7)
O1G 0.125(4) 0.059(2) 0.085(3) 0.0025(19) -0.050(3) -0.032(2)
C1G 0.060(4) 0.152(7) 0.108(5) 0.051(5) 0.009(4) 0.013(4)
C28 0.0678(8) 0.0634(8) 0.0498(7) -0.0023(5) -0.0089(5) -0.0057(5)

loop_
_atom_type_symbol
_atom_type_description
_atom_type_scat_dispersion_real
_atom_type_scat_dispersion_imag
_atom_type_scat_source
C C 0.0037 0.0017 'International Tables Vol C Tables 4.2.6.8 and 6.1.1.4'
H H 0.0000 0.0000 'International Tables Vol C Tables 4.2.6.8 and 6.1.1.4'
Al Al 0.0674 0.0545 'International Tables Vol C Tables 4.2.6.8 and 6.1.1.4'
O O 0.0123 0.0065 'International Tables Vol C Tables 4.2.6.8 and 6.1.1.4'
P P 0.1088 0.1017 'International Tables Vol C Tables 4.2.6.8 and 6.1.1.4'

loop_
_geom_angle_atom_site_label_1
_geom_angle_atom_site_label_2
_geom_angle_atom_site_label_3
_geom_angle
_geom_angle_site_symmetry_1
_geom_angle_site_symmetry_3
O9 Al2 O1 174.92(7) . .
O9 Al2 O3 89.85(6) . 6_344
O9 Al2 O5 89.67(6) . 5_444
O9 Al2 O8 93.26(6) . .
O10 Al2 O9 93.43(6) . .
O10 Al2 O1 91.15(6) . .
O10 Al2 O3 176.36(6) . 6_344
O10 Al2 O5 92.96(6) . 5_444
O10 Al2 O8 90.97(6) . .
O1 Al2 O5 87.90(6) . 5_444
O3 Al2 O1 85.51(6) 6_344 .
O3 Al2 O5 85.50(6) 6_344 5_444
O3 Al2 O8 90.40(6) 6_344 .
O8 Al2 O1 88.85(6) . .
O8 Al2 O5 174.96(7) . 5_444
O10 Al3 O10 90.81(8) 3_355 .
O10 Al3 O2 91.29(6) . .
O10 Al3 O2 91.29(6) 3_355 3_355
O10 Al3 O2 177.83(6) . 3_355
O10 Al3 O2 177.84(6) 3_355 .
O10 Al3 O6 93.21(6) 3_355 6_354
O10 Al3 O6 91.34(6) . 6_354
O10 Al3 O6 91.34(6) 3_355 5_444
O10 Al3 O6 93.21(6) . 5_444
O2 Al3 O2 86.62(9) . 3_355
O6 Al3 O2 89.07(6) 6_354 3_355
O6 Al3 O2 89.07(6) 5_444 .
O6 Al3 O2 86.22(6) 5_444 3_355
O6 Al3 O2 86.22(6) 6_354 .
O6 Al3 O6 173.53(9) 5_444 6_354
O9 Al1 O9 93.24(8) . 8_445
O9 Al1 O4 90.84(5) . 6_344
O9 Al1 O4 174.11(6) . 2_455
O9 Al1 O4 90.84(5) 8_445 2_455
O9 Al1 O4 174.10(6) 8_445 6_344
O9 Al1 O7 92.04(6) . 8_445
O9 Al1 O7 92.04(6) 8_445 .
O9 Al1 O7 90.60(6) . .
O9 Al1 O7 90.60(6) 8_445 8_445
O4 Al1 O4 85.42(9) 6_344 2_455
O7 Al1 O4 84.99(6) 8_445 6_344
O7 Al1 O4 92.17(6) . 6_344
O7 Al1 O4 92.18(6) 8_445 2_455
O7 Al1 O4 85.00(6) . 2_455
O7 Al1 O7 176.16(10) 8_445 .
Al2 O9 Al1 128.45(8) . .
Al2 O10 Al3 127.35(7) . .
C1 O2 Al3 134.12(14) . .
C1 O1 Al2 130.08(14) . .
O2 C1 O1 126.89(19) . .
O2 C1 C2 117.54(19) . .
O1 C1 C2 115.6(2) . .
C16 C17 C18 118.68(19) . .
C19 C17 C18 122.06(18) . .
C19 C17 C16 118.85(19) . .
O3 C18 C17 117.77(17) . .
O4 C18 C17 117.70(19) . .
O4 C18 O3 124.54(18) . .
C22 C23 C24 119.5(2) . .
O5 C25 C24 118.53(18) . .
O5 C25 O6 126.10(18) . .
O6 C25 C24 115.37(19) . .
C27 C26 C24 120.6(2) . .
C15 C16 C17 120.2(2) . .
C7 C2 C1 120.28(19) . .
C7 C2 C3 119.81(19) . .
C3 C2 C1 119.9(2) . .
C15 C14 C10 120.2(2) . .
C20 C14 C15 117.8(2) . .
C20 C14 C10 122.0(2) . .
C22 C21 C12 122.5(2) . .
C22 C21 C27 118.8(2) . .
C27 C21 C12 118.7(2) . .
C16 C15 C14 120.9(2) . .
C23 C24 C25 121.86(19) . .
C26 C24 C23 119.1(2) . .
C26 C24 C25 119.0(2) . .
C4 C5 C8 119.9(2) . .
C6 C5 C8 121.5(2) . .
C6 C5 C4 118.59(19) . .
C17 C19 C20 121.7(2) . .
C8 C9 C10 121.4(2) . .
C2 C7 C6 119.9(2) . .
C21 C22 C23 121.3(2) . .
C19 C20 C14 120.5(2) . .
C10 C11 C12 119.2(2) . .
C4 C3 C2 120.0(2) . .
C9 C8 C5 120.0(2) . .
C13 C8 C5 122.0(2) . .
C13 C8 C9 117.84(19) . .
C11 C12 C21 118.32(19) . .
C13 C12 C21 121.8(2) . .
C13 C12 C11 119.9(2) . .
C12 C13 C8 122.1(2) . .
C9 C10 C14 120.2(2) . .
C9 C10 C11 119.3(2) . .
C11 C10 C14 120.46(19) . .
C3 C4 C5 120.7(2) . .
C5 C6 C7 121.0(2) . .
C26 C27 C21 120.7(2) . .
C18 O3 Al2 129.32(13) . 6_354
C25 O5 Al2 132.87(13) . 5_544
P1G O8 Al2 129.43(10) . .
C28 O8 Al2 129.43(10) . .
C28 O8 P1G 0.0 . .
C25 O6 Al3 130.95(13) . 5_544
C18 O4 Al1 126.31(13) . 4_444
O8 P1G O1G 112.05(17) . .
O8 P1G C1G 106.2(2) . .
O7 P1G O8 114.80(11) . .
O7 P1G O1G 112.85(17) . .
O7 P1G C1G 112.2(2) . .
O1G P1G C1G 97.1(3) . .
P1G O7 Al1 141.52(10) . .
C28 O7 Al1 141.52(10) . .
C28 O7 P1G 0.0 . .
C28 O1G P1G 0.0 . .
C28 C1G P1G 0.0 . .
O8 C28 O1G 112.05(17) . .
O8 C28 C1G 106.2(2) . .
O7 C28 O8 114.80(11) . .
O7 C28 O1G 112.85(17) . .
O7 C28 C1G 112.2(2) . .
O1G C28 C1G 97.1(3) . .

loop_
_geom_bond_atom_site_label_1
_geom_bond_atom_site_label_2
_geom_bond_distance
_geom_bond_site_symmetry_2
Al2 O9 1.8470(13) .
Al2 O10 1.8299(14) .
Al2 O1 1.9010(14) .
Al2 O3 1.8801(14) 6_344
Al2 O5 1.9658(14) 5_444
Al2 O8 1.8912(14) .
Al3 O10 1.8544(13) 3_355
Al3 O10 1.8544(13) .
Al3 O2 1.9155(15) 3_355
Al3 O2 1.9154(15) .
Al3 O6 1.8778(14) 6_354
Al3 O6 1.8778(14) 5_444
Al1 O9 1.8575(13) .
Al1 O9 1.8575(13) 8_445
Al1 O4 1.9111(14) 2_455
Al1 O4 1.9111(14) 6_344
Al1 O7 1.9091(14) 8_445
Al1 O7 1.9091(14) .
O2 C1 1.240(2) .
O1 C1 1.257(2) .
C1 C2 1.497(3) .
C17 C18 1.481(3) .
C17 C16 1.401(3) .
C17 C19 1.364(3) .
C18 O3 1.262(2) .
C18 O4 1.260(2) .
C23 C24 1.398(3) .
C23 C22 1.383(3) .
C25 C24 1.490(3) .
C25 O5 1.258(2) .
C25 O6 1.268(2) .
C26 C24 1.394(3) .
C26 C27 1.365(3) .
C16 C15 1.364(3) .
C2 C7 1.382(3) .
C2 C3 1.402(3) .
C14 C15 1.412(3) .
C14 C20 1.392(3) .
C14 C10 1.477(3) .
C21 C22 1.376(3) .
C21 C12 1.511(3) .
C21 C27 1.397(3) .
C5 C8 1.480(3) .
C5 C4 1.413(3) .
C5 C6 1.379(3) .
C19 C20 1.371(3) .
C9 C8 1.389(3) .
C9 C10 1.393(3) .
C7 C6 1.404(3) .
C11 C12 1.407(3) .
C11 C10 1.393(3) .
C3 C4 1.380(3) .
C8 C13 1.388(3) .
C12 C13 1.359(3) .
O8 P1G 1.4317(17) .
O8 C28 1.4317(17) .
P1G O7 1.3875(18) .
P1G O1G 1.545(3) .
P1G C1G 1.883(6) .
O7 C28 1.3875(18) .
O1G C28 1.545(3) .
C1G C28 1.883(6) .
C1S O1S 1.183(4) .

loop_
_smtbx_masks_void_nr
_smtbx_masks_void_average_x
_smtbx_masks_void_average_y
_smtbx_masks_void_average_z
_smtbx_masks_void_volume
_smtbx_masks_void_count_electrons
1 -0.343 -0.977 -0.894 8523.3 959.4
